data_4507179
loop_
_publ_author_name
'Li, Lina'
'Zhang, Shuquan'
'Han, Liang'
'Sun, Zhihua'
'Luo, Junhua'
'Hong, Maochun'

_publ_section_title
;
 A Non-Centrosymmetric Dual-Emissive Metal--Organic Framework with
 Distinct Nonlinear Optical and Tunable Photoluminescence Properties
;
_journal_issue 1
_journal_name_full 'Crystal Growth &amp; Design'
_journal_page_first 106
_journal_paper_doi 10.1021/cg301243e
_journal_volume 13
_journal_year 2013
_chemical_formula_moiety 'C66 H38 N6 O12 Pb3'
_chemical_formula_sum 'C66 H38 N6 O12 Pb3'
_chemical_formula_weight 1728.63
_chemical_name_systematic
; 
 ? 
;
_space_group_IT_number 33
_symmetry_cell_setting orthorhombic
_symmetry_space_group_name_Hall 'P 2c -2n'
_symmetry_space_group_name_H-M 'P n a 21'
_atom_sites_solution_hydrogens geom
_atom_sites_solution_primary direct
_atom_sites_solution_secondary difmap
_audit_creation_method SHELXL-97
_cell_angle_alpha 90.00
_cell_angle_beta 90.00
_cell_angle_gamma 90.00
_cell_formula_units_Z 4
_cell_length_a 14.052(2)
_cell_length_b 29.581(5)
_cell_length_c 13.319(2)
_cell_measurement_reflns_used 17529
_cell_measurement_temperature 293(2)
_cell_measurement_theta_max 27.4816
_cell_measurement_theta_min 2.0580
_cell_volume 5536.3(15)
_computing_structure_refinement 'SHELXL-97 (Sheldrick, 1997)'
_computing_structure_solution 'SHELXS-97 (Sheldrick, 1990)'
_diffrn_ambient_temperature 293(2)
_diffrn_measured_fraction_theta_full 0.999
_diffrn_measured_fraction_theta_max 0.999
_diffrn_measurement_device_type CCD
_diffrn_measurement_method CCD_Profile_fitting
_diffrn_radiation_monochromator graphite
_diffrn_radiation_source 'fine-focus sealed tube'
_diffrn_radiation_type MoK\a
_diffrn_radiation_wavelength 0.71073
_diffrn_reflns_av_R_equivalents 0.0842
_diffrn_reflns_av_sigmaI/netI 0.0962
_diffrn_reflns_limit_h_max 18
_diffrn_reflns_limit_h_min -18
_diffrn_reflns_limit_k_max 38
_diffrn_reflns_limit_k_min -38
_diffrn_reflns_limit_l_max 17
_diffrn_reflns_limit_l_min -16
_diffrn_reflns_number 46806
_diffrn_reflns_theta_full 27.47
_diffrn_reflns_theta_max 27.47
_diffrn_reflns_theta_min 2.22
_exptl_absorpt_coefficient_mu 9.175
_exptl_absorpt_correction_T_max 1.0000
_exptl_absorpt_correction_T_min 0.4203
_exptl_absorpt_correction_type multi-scan
_exptl_crystal_colour Colorless
_exptl_crystal_density_diffrn 2.074
_exptl_crystal_density_method 'not measured'
_exptl_crystal_description Prism
_exptl_crystal_F_000 3272
_exptl_crystal_size_max 0.5000
_exptl_crystal_size_mid 0.3200
_exptl_crystal_size_min 0.2000
_refine_diff_density_max 1.468
_refine_diff_density_min -2.103
_refine_diff_density_rms 0.371
_refine_ls_abs_structure_details 'Flack H D (1983), Acta Cryst. A39, 876-881'
_refine_ls_abs_structure_Flack 0.118(13)
_refine_ls_extinction_coef 0.00143(7)
_refine_ls_extinction_expression Fc^*^=kFc[1+0.001xFc^2^\l^3^/sin(2\q)]^-1/4^
_refine_ls_extinction_method SHELXL
_refine_ls_goodness_of_fit_ref 1.090
_refine_ls_hydrogen_treatment constr
_refine_ls_matrix_type full
_refine_ls_number_parameters 780
_refine_ls_number_reflns 11852
_refine_ls_number_restraints 19
_refine_ls_restrained_S_all 1.089
_refine_ls_R_factor_all 0.0650
_refine_ls_R_factor_gt 0.0540
_refine_ls_shift/su_max 0.175
_refine_ls_shift/su_mean 0.008
_refine_ls_structure_factor_coef Fsqd
_refine_ls_weighting_details 'calc w=1/[\s^2^(Fo^2^)+(0.0599P)^2^+0.0000P] where P=(Fo^2^+2Fc^2^)/3'
_refine_ls_weighting_scheme calc
_refine_ls_wR_factor_gt 0.1256
_refine_ls_wR_factor_ref 0.1433
_reflns_number_gt 10884
_reflns_number_total 11852
_reflns_threshold_expression >2sigma(I)
_cod_data_source_file cg301243e_si_002.cif
_cod_data_source_block 1
_cod_depositor_comments
;
The following automatic conversions were performed:

'_exptl_absorpt_correction_type' value 'Multi-scan' changed to
'multi-scan' according to
/home/saulius/struct/CIF-dictionaries/cif_core.dic dictionary named
'cif_core.dic' version 2.4.2 from 2011-04-26.

Automatic conversion script
Id: cif_fix_values 1891 2012-01-12 08:04:46Z andrius 
;
_cod_original_cell_volume 5536.2(15)
_cod_original_sg_symbol_H-M Pna21
_cod_database_code 4507179

loop_
_symmetry_equiv_pos_as_xyz
'x, y, z'
'-x, -y, z+1/2'
'x+1/2, -y+1/2, z'
'-x+1/2, y+1/2, z+1/2'

loop_
_atom_site_label
_atom_site_type_symbol
_atom_site_fract_x
_atom_site_fract_y
_atom_site_fract_z
_atom_site_U_iso_or_equiv
_atom_site_adp_type
_atom_site_occupancy
_atom_site_symmetry_multiplicity
_atom_site_calc_flag
_atom_site_refinement_flags
Pb1 Pb -0.86247(3) -0.105121(16) -1.51109(4) 0.03063(13) Uani 1 1 d .
Pb2 Pb -0.09573(3) -0.096584(16) -0.66673(5) 0.02944(13) Uani 1 1 d .
Pb3 Pb -0.15334(4) 0.005491(16) -0.83459(5) 0.02993(13) Uani 1 1 d .
O1 O -0.8787(8) 0.0065(4) -1.1410(9) 0.046(3) Uani 1 1 d .
O2 O -0.7346(7) -0.0166(4) -1.1797(9) 0.049(3) Uani 1 1 d .
O3 O -1.0099(6) -0.0489(3) -0.8045(7) 0.031(2) Uani 1 1 d .
O4 O -0.9080(7) -0.0866(4) -0.7076(9) 0.045(3) Uani 1 1 d .
O5 O -0.6871(7) -0.1140(4) -1.5129(12) 0.065(4) Uani 1 1 d .
O6 O -0.7481(8) -0.0848(4) -1.3734(10) 0.050(3) Uani 1 1 d .
O7 O -0.0596(8) -0.1043(4) -1.4549(9) 0.045(3) Uani 1 1 d .
O8 O 0.0438(7) -0.0734(3) -1.3492(9) 0.042(3) Uani 1 1 d .
O9 O -0.2332(11) 0.0071(7) -1.0161(14) 0.127(6) Uani 1 1 d .
O10 O -0.0918(11) -0.0196(8) -1.0132(14) 0.127(6) Uani 1 1 d .
O11 O -0.2764(8) -0.1080(4) -0.6723(13) 0.066(4) Uani 1 1 d .
O12 O -0.2173(6) -0.0729(3) -0.8008(9) 0.041(3) Uani 1 1 d .
N1 N -0.8721(9) -0.1759(4) -1.4019(9) 0.031(3) Uani 1 1 d .
N2 N -0.8520(9) -0.1851(4) -1.6065(10) 0.037(3) Uani 1 1 d .
N3 N -0.0733(9) -0.1547(5) -0.8118(10) 0.044(3) Uani 1 1 d .
N4 N -0.0977(10) -0.1865(5) -0.6185(11) 0.045(3) Uani 1 1 d .
N5 N 0.1847(14) -0.2893(5) -0.9753(15) 0.070(5) Uani 1 1 d .
N6 N 0.2279(14) -0.1982(5) -0.9974(13) 0.073(5) Uani 1 1 d .
C1 C -0.7986(9) -0.0098(5) -1.1203(11) 0.030(3) Uani 1 1 d .
C2 C -0.5753(9) -0.0569(4) -0.8466(11) 0.028(3) Uani 1 1 d .
C3 C -0.6766(9) -0.0483(4) -0.8781(10) 0.026(3) Uani 1 1 d .
C4 C -0.8639(9) -0.0335(4) -0.9468(11) 0.026(3) Uani 1 1 d .
H4A H -0.9261 -0.0293 -0.9686 0.031 Uiso 1 1 calc R
C5 C -0.6905(9) -0.0327(4) -0.9767(10) 0.028(3) Uani 1 1 d .
H5A H -0.6392 -0.0279 -1.0196 0.033 Uiso 1 1 calc R
C9 C -0.9260(9) -0.0622(4) -0.7830(10) 0.026(3) Uani 1 1 d .
C6 C -0.8412(9) -0.0493(4) -0.8510(10) 0.027(3) Uani 1 1 d .
C7 C -0.7836(8) -0.0246(4) -1.0081(11) 0.026(2) Uani 1 1 d .
C8 C -0.7515(8) -0.0579(4) -0.8202(10) 0.024(2) Uani 1 1 d .
H8A H -0.7416 -0.0707 -0.7574 0.028 Uiso 1 1 calc R
C10 C -0.4961(10) -0.0411(6) -0.9025(13) 0.045(4) Uani 1 1 d .
H10A H -0.5057 -0.0250 -0.9616 0.054 Uiso 1 1 calc R
C11 C -0.5567(11) -0.0810(6) -0.7590(14) 0.049(4) Uani 1 1 d .
H11A H -0.6069 -0.0910 -0.7192 0.058 Uiso 1 1 calc R
C12 C -0.4033(9) -0.0497(5) -0.8689(12) 0.035(3) Uani 1 1 d .
H12A H -0.3521 -0.0381 -0.9047 0.042 Uiso 1 1 calc R
C13 C -0.4640(13) -0.0903(6) -0.7310(14) 0.055(5) Uani 1 1 d .
H13A H -0.4540 -0.1075 -0.6736 0.066 Uiso 1 1 calc R
C14 C -0.3862(10) -0.0754(4) -0.7829(12) 0.031(3) Uani 1 1 d .
C15 C -0.2878(8) -0.0859(4) -0.7461(12) 0.031(3) Uani 1 1 d .
C16 C -0.1820(9) -0.0332(4) -1.1606(12) 0.031(3) Uani 1 1 d .
C17 C -0.1074(9) -0.0480(5) -1.2151(11) 0.031(3) Uani 1 1 d .
H17A H -0.0457 -0.0456 -1.1904 0.038 Uiso 1 1 calc R
C18 C -0.1247(8) -0.0671(4) -1.3105(11) 0.031(3) Uani 1 1 d .
C19 C -0.2179(8) -0.0733(4) -1.3404(12) 0.030(3) Uani 1 1 d .
H19A H -0.2291 -0.0890 -1.3997 0.036 Uiso 1 1 calc R
C27 C -0.4123(10) -0.0772(5) -1.4290(14) 0.044(4) Uani 1 1 d .
H27A H -0.3621 -0.0782 -1.4744 0.053 Uiso 1 1 calc R
C20 C -0.2919(8) -0.0583(4) -1.2895(11) 0.030(3) Uani 1 1 d .
C21 C -0.2752(10) -0.0382(4) -1.1997(11) 0.034(3) Uani 1 1 d .
H21A H -0.3265 -0.0273 -1.1627 0.040 Uiso 1 1 calc R
C22 C -0.3924(9) -0.0657(4) -1.3244(14) 0.035(3) Uani 1 1 d .
C23 C -0.4717(10) -0.0633(6) -1.2581(12) 0.041(4) Uani 1 1 d .
H23A H -0.4625 -0.0568 -1.1905 0.050 Uiso 1 1 calc R
C24 C -0.5656(11) -0.0709(6) -1.2959(12) 0.041(4) Uani 1 1 d .
H24A H -0.6178 -0.0665 -1.2542 0.049 Uiso 1 1 calc R
C25 C -0.5789(10) -0.0841(5) -1.3890(13) 0.038(3) Uani 1 1 d .
C26 C -0.5008(11) -0.0864(7) -1.4618(15) 0.058(5) Uani 1 1 d .
H26A H -0.5120 -0.0939 -1.5285 0.070 Uiso 1 1 calc R
C28 C -0.0414(10) -0.0834(4) -1.3805(11) 0.031(3) Uani 1 1 d .
C29 C -0.1669(11) -0.0113(5) -1.0568(11) 0.035(3) Uani 1 1 d .
C30 C -0.6777(11) -0.0956(5) -1.4255(14) 0.040(4) Uani 1 1 d .
C31 C -0.0735(14) -0.2938(6) -0.756(3) 0.081(9) Uani 1 1 d U
H31A H -0.0761 -0.3248 -0.7456 0.098 Uiso 1 1 calc R
C32 C -0.0539(15) -0.2767(6) -0.857(3) 0.100(10) Uani 1 1 d U
H32A H -0.0435 -0.2973 -0.9088 0.120 Uiso 1 1 calc R
C33 C -0.0545(15) -0.1395(8) -0.9065(13) 0.064(6) Uani 1 1 d .
H33A H -0.0596 -0.1085 -0.9168 0.076 Uiso 1 1 calc R
C34 C -0.0288(17) -0.1651(10) -0.9885(16) 0.085(8) Uani 1 1 d .
H34A H -0.0129 -0.1519 -1.0496 0.102 Uiso 1 1 calc R
C35 C -0.0278(19) -0.2125(10) -0.9744(16) 0.087(8) Uani 1 1 d .
H35A H -0.0127 -0.2320 -1.0270 0.104 Uiso 1 1 calc R
C36 C -0.0505(14) -0.2294(7) -0.879(2) 0.078(8) Uani 1 1 d .
C37 C -0.0716(13) -0.1997(5) -0.7925(16) 0.050(5) Uani 1 1 d .
C38 C -0.0866(11) -0.2168(5) -0.6939(17) 0.053(6) Uani 1 1 d .
C39 C -0.0887(12) -0.2637(7) -0.674(2) 0.071(6) Uani 1 1 d .
C40 C -0.1060(14) -0.2776(7) -0.583(2) 0.075(8) Uani 1 1 d .
H40A H -0.1111 -0.3084 -0.5703 0.090 Uiso 1 1 calc R
C41 C -0.1162(14) -0.2487(7) -0.510(2) 0.076(7) Uani 1 1 d .
H41A H -0.1263 -0.2595 -0.4448 0.091 Uiso 1 1 calc R
C42 C -0.1123(12) -0.2011(6) -0.5257(16) 0.052(4) Uani 1 1 d .
H42A H -0.1196 -0.1809 -0.4728 0.062 Uiso 1 1 calc R
C43 C -0.8733(12) -0.3015(5) -1.4274(15) 0.047(4) Uani 1 1 d .
H43A H -0.8775 -0.3273 -1.3876 0.056 Uiso 1 1 calc R
C44 C -0.8513(10) -0.2656(5) -1.5934(14) 0.040(4) Uani 1 1 d .
C45 C -0.8356(12) -0.2692(6) -1.6941(13) 0.047(4) Uani 1 1 d .
H45A H -0.8317 -0.2977 -1.7230 0.056 Uiso 1 1 calc R
C46 C -0.8254(12) -0.2314(7) -1.7547(15) 0.058(5) Uani 1 1 d .
H46A H -0.8129 -0.2336 -1.8231 0.069 Uiso 1 1 calc R
C47 C -0.8615(11) -0.3046(5) -1.527(2) 0.061(6) Uani 1 1 d .
H47A H -0.8596 -0.3333 -1.5552 0.073 Uiso 1 1 calc R
C48 C -0.8352(11) -0.1890(6) -1.7056(13) 0.042(4) Uani 1 1 d .
H48A H -0.8298 -0.1628 -1.7436 0.050 Uiso 1 1 calc R
C49 C -0.8594(10) -0.2218(5) -1.5470(12) 0.034(3) Uani 1 1 d .
C50 C -0.8697(12) -0.2188(5) -1.4424(15) 0.044(4) Uani 1 1 d .
C51 C -0.8794(13) -0.2578(5) -1.3849(13) 0.044(4) Uani 1 1 d .
C52 C -0.8910(12) -0.2515(6) -1.2837(17) 0.053(5) Uani 1 1 d .
H52A H -0.8989 -0.2767 -1.2427 0.064 Uiso 1 1 calc R
C53 C -0.8914(16) -0.2078(7) -1.2392(12) 0.061(6) Uani 1 1 d .
H53A H -0.8982 -0.2032 -1.1705 0.073 Uiso 1 1 calc R
C54 C -0.8806(12) -0.1725(6) -1.3080(12) 0.046(4) Uani 1 1 d .
H54A H -0.8794 -0.1434 -1.2816 0.055 Uiso 1 1 calc R
C55 C 0.3622(13) -0.2469(7) -1.2125(16) 0.057(5) Uani 1 1 d .
H55A H 0.4017 -0.2381 -1.2649 0.068 Uiso 1 1 calc R
C56 C 0.3379(15) -0.2921(6) -1.2037(18) 0.064(6) Uani 1 1 d .
H56A H 0.3627 -0.3133 -1.2481 0.077 Uiso 1 1 calc R
C57 C 0.2772(13) -0.3053(6) -1.1290(15) 0.054(5) Uani 1 1 d .
C58 C 0.2430(13) -0.2757(6) -1.0548(15) 0.051(4) Uani 1 1 d .
C59 C 0.2524(16) -0.3494(6) -1.1192(18) 0.071(6) Uani 1 1 d .
H59A H 0.2707 -0.3704 -1.1673 0.085 Uiso 1 1 calc R
C60 C 0.198(2) -0.3631(7) -1.034(2) 0.093(9) Uani 1 1 d .
H60A H 0.1856 -0.3937 -1.0230 0.112 Uiso 1 1 calc R
C61 C 0.1636(18) -0.3324(6) -0.9694(19) 0.084(8) Uani 1 1 d .
H61A H 0.1232 -0.3419 -0.9183 0.101 Uiso 1 1 calc R
C62 C 0.2689(15) -0.2272(5) -1.0675(13) 0.054(5) Uani 1 1 d .
C63 C 0.3298(16) -0.2141(7) -1.1457(16) 0.070(6) Uani 1 1 d .
C64 C 0.311(3) -0.1390(8) -1.092(2) 0.131(12) Uani 1 1 d U
H64A H 0.3256 -0.1084 -1.0973 0.157 Uiso 1 1 calc R
C65 C 0.348(2) -0.1671(7) -1.154(3) 0.121(14) Uani 1 1 d .
H65A H 0.3873 -0.1565 -1.2046 0.146 Uiso 1 1 calc R
C66 C 0.250(3) -0.1533(7) -1.017(3) 0.134(11) Uani 1 1 d U
H66A H 0.2209 -0.1314 -0.9771 0.160 Uiso 1 1 calc R

loop_
_atom_site_aniso_label
_atom_site_aniso_U_11
_atom_site_aniso_U_22
_atom_site_aniso_U_33
_atom_site_aniso_U_23
_atom_site_aniso_U_13
_atom_site_aniso_U_12
Pb1 0.0288(2) 0.0335(2) 0.0296(3) -0.0024(2) -0.0008(2) 0.00110(17)
Pb2 0.0225(2) 0.0368(2) 0.0290(3) 0.0038(2) -0.0006(2) 0.00171(17)
Pb3 0.0297(2) 0.0335(2) 0.0266(2) 0.0025(2) 0.0004(2) -0.00168(18)
O1 0.028(6) 0.068(7) 0.042(7) 0.008(6) -0.010(5) 0.012(5)
O2 0.030(5) 0.085(8) 0.032(6) -0.001(6) 0.005(5) 0.014(5)
O3 0.015(4) 0.040(5) 0.039(6) 0.009(4) 0.005(4) 0.009(3)
O4 0.029(6) 0.065(7) 0.041(6) 0.021(6) -0.004(5) 0.000(5)
O5 0.022(5) 0.088(9) 0.085(10) -0.058(9) -0.008(6) 0.006(5)
O6 0.027(6) 0.057(6) 0.067(9) -0.017(6) 0.006(5) 0.002(5)
O7 0.035(6) 0.059(7) 0.043(7) -0.012(6) 0.004(5) -0.005(5)
O8 0.024(5) 0.048(6) 0.055(7) -0.003(6) 0.005(5) -0.002(4)
O9 0.051(7) 0.255(17) 0.074(9) -0.090(11) -0.016(6) 0.048(8)
O10 0.051(7) 0.255(17) 0.074(9) -0.090(11) -0.016(6) 0.048(8)
O11 0.033(6) 0.092(9) 0.073(9) 0.044(9) -0.007(7) 0.002(6)
O12 0.017(5) 0.048(6) 0.058(7) 0.001(5) 0.000(4) -0.002(4)
N1 0.045(7) 0.020(5) 0.029(6) 0.000(5) -0.003(5) 0.009(4)
N2 0.041(7) 0.046(7) 0.024(7) -0.007(6) -0.005(5) 0.011(6)
N3 0.034(7) 0.054(8) 0.045(9) -0.004(7) -0.014(6) 0.002(5)
N4 0.047(8) 0.042(7) 0.047(9) -0.005(7) -0.007(6) -0.004(6)
N5 0.083(12) 0.041(8) 0.085(14) -0.002(8) 0.034(10) 0.006(8)
N6 0.110(15) 0.051(9) 0.058(12) -0.020(9) 0.001(11) -0.005(8)
C1 0.015(6) 0.043(7) 0.031(7) -0.001(6) -0.001(5) -0.003(5)
C2 0.032(6) 0.020(5) 0.032(7) 0.009(5) 0.005(6) -0.006(4)
C3 0.020(6) 0.034(6) 0.022(6) -0.002(5) 0.000(5) -0.002(5)
C4 0.024(6) 0.026(6) 0.028(7) 0.000(5) 0.002(5) 0.007(5)
C5 0.030(7) 0.029(6) 0.024(7) 0.001(5) 0.007(5) -0.004(5)
C9 0.030(7) 0.026(6) 0.022(6) 0.002(5) 0.008(5) 0.001(5)
C6 0.025(6) 0.035(6) 0.021(7) 0.001(5) 0.007(5) -0.002(5)
C7 0.028(6) 0.027(5) 0.022(6) -0.010(6) 0.003(6) 0.002(4)
C8 0.017(5) 0.026(5) 0.028(7) -0.009(5) 0.004(5) -0.001(4)
C10 0.027(8) 0.069(11) 0.039(9) 0.014(8) 0.009(6) -0.001(7)
C11 0.025(8) 0.070(11) 0.051(10) 0.009(9) 0.002(7) -0.003(7)
C12 0.014(6) 0.048(8) 0.044(9) 0.012(7) 0.000(5) 0.000(5)
C13 0.044(10) 0.072(12) 0.047(11) 0.031(9) -0.003(8) -0.017(8)
C14 0.027(7) 0.027(6) 0.039(8) 0.006(6) -0.002(6) 0.005(5)
C15 0.009(5) 0.032(6) 0.053(10) 0.011(6) 0.002(5) 0.007(4)
C16 0.023(6) 0.036(6) 0.033(7) 0.003(7) 0.003(6) 0.002(5)
C17 0.019(6) 0.039(7) 0.035(8) -0.003(6) -0.008(5) 0.003(5)
C18 0.011(5) 0.038(7) 0.043(9) 0.003(6) 0.000(5) 0.009(5)
C19 0.020(6) 0.038(6) 0.032(7) -0.006(6) 0.000(6) -0.005(5)
C27 0.020(7) 0.052(9) 0.060(11) -0.029(8) 0.011(7) -0.004(6)
C20 0.011(5) 0.039(7) 0.040(8) -0.003(6) -0.006(5) 0.002(5)
C21 0.040(8) 0.027(6) 0.034(8) 0.009(6) -0.003(6) 0.002(5)
C22 0.031(7) 0.022(6) 0.053(10) 0.005(6) -0.008(7) 0.001(5)
C23 0.021(7) 0.068(10) 0.035(8) -0.007(8) 0.011(6) -0.013(7)
C24 0.030(8) 0.055(9) 0.038(9) -0.007(7) 0.003(6) -0.005(6)
C25 0.022(7) 0.039(7) 0.052(10) -0.006(7) 0.003(6) 0.006(5)
C26 0.025(8) 0.098(14) 0.052(11) -0.029(11) 0.000(7) -0.010(8)
C28 0.028(7) 0.028(6) 0.037(8) 0.010(6) -0.003(6) 0.005(5)
C29 0.035(8) 0.046(8) 0.024(8) 0.003(6) -0.006(6) 0.010(6)
C30 0.025(7) 0.036(7) 0.058(11) -0.017(7) 0.004(7) -0.005(5)
C31 0.034(10) 0.040(10) 0.17(3) -0.017(13) -0.030(14) 0.003(7)
C32 0.059(13) 0.030(9) 0.21(3) -0.032(14) -0.049(17) 0.005(8)
C33 0.079(15) 0.081(14) 0.032(9) -0.011(10) -0.021(9) 0.001(11)
C34 0.085(17) 0.13(2) 0.046(13) -0.049(14) 0.000(11) 0.005(14)
C35 0.094(19) 0.13(2) 0.040(12) -0.037(14) -0.012(12) 0.002(16)
C36 0.041(11) 0.059(11) 0.13(2) -0.045(14) -0.011(12) -0.001(8)
C37 0.045(9) 0.033(7) 0.074(14) -0.010(8) -0.011(9) 0.011(7)
C38 0.029(8) 0.030(7) 0.100(18) 0.001(9) -0.015(9) -0.011(5)
C39 0.033(9) 0.066(11) 0.11(2) -0.017(16) -0.006(11) -0.002(8)
C40 0.040(11) 0.049(11) 0.13(3) 0.024(14) -0.022(13) -0.012(8)
C41 0.054(11) 0.074(13) 0.099(19) 0.047(15) -0.014(13) -0.024(10)
C42 0.036(9) 0.063(10) 0.056(12) 0.009(9) -0.002(8) -0.009(7)
C43 0.055(11) 0.028(7) 0.056(12) 0.002(8) -0.001(9) -0.005(7)
C44 0.027(8) 0.040(8) 0.054(11) -0.012(8) 0.000(7) -0.001(6)
C45 0.043(9) 0.050(9) 0.047(11) -0.027(8) -0.011(7) 0.001(7)
C46 0.038(9) 0.075(13) 0.061(12) -0.037(11) -0.009(8) 0.007(8)
C47 0.037(9) 0.033(7) 0.11(2) -0.031(10) -0.012(10) -0.013(6)
C48 0.031(8) 0.055(9) 0.039(9) -0.007(8) -0.007(6) 0.003(7)
C49 0.035(8) 0.028(6) 0.038(8) -0.009(6) -0.008(6) -0.003(5)
C50 0.044(10) 0.033(8) 0.054(11) 0.000(8) -0.005(8) 0.004(6)
C51 0.054(10) 0.038(8) 0.040(10) 0.003(7) 0.014(8) 0.003(7)
C52 0.042(10) 0.043(9) 0.074(14) 0.019(9) 0.007(9) -0.005(7)
C53 0.092(16) 0.077(13) 0.014(7) 0.001(8) 0.004(8) 0.030(11)
C54 0.041(9) 0.063(10) 0.034(9) 0.014(8) 0.004(7) -0.007(7)
C55 0.048(11) 0.067(11) 0.054(12) 0.001(10) 0.013(8) 0.010(8)
C56 0.068(13) 0.049(10) 0.074(15) -0.019(10) 0.021(11) 0.013(9)
C57 0.053(11) 0.044(8) 0.064(13) -0.016(8) 0.004(9) 0.008(7)
C58 0.045(10) 0.052(9) 0.056(11) 0.000(8) 0.004(8) -0.005(7)
C59 0.077(15) 0.052(11) 0.082(17) -0.018(11) -0.006(12) 0.005(10)
C60 0.13(2) 0.049(11) 0.10(2) -0.006(13) 0.013(18) 0.001(12)
C61 0.11(2) 0.045(10) 0.093(19) 0.000(11) 0.066(15) 0.001(11)
C62 0.081(14) 0.044(9) 0.037(9) -0.020(8) -0.002(9) 0.017(8)
C63 0.085(15) 0.073(13) 0.052(14) 0.006(11) 0.024(11) 0.004(11)
C64 0.22(3) 0.043(11) 0.13(2) -0.028(14) 0.10(2) -0.019(16)
C65 0.16(3) 0.044(11) 0.16(3) 0.007(16) 0.09(3) -0.025(13)
C66 0.23(3) 0.034(10) 0.14(2) -0.047(14) 0.07(2) -0.004(14)

loop_
_atom_type_symbol
_atom_type_description
_atom_type_scat_dispersion_real
_atom_type_scat_dispersion_imag
_atom_type_scat_source
C C 0.0033 0.0016 'International Tables Vol C Tables 4.2.6.8 and 6.1.1.4'
H H 0.0000 0.0000 'International Tables Vol C Tables 4.2.6.8 and 6.1.1.4'
N N 0.0061 0.0033 'International Tables Vol C Tables 4.2.6.8 and 6.1.1.4'
O O 0.0106 0.0060 'International Tables Vol C Tables 4.2.6.8 and 6.1.1.4'
Pb Pb -3.3944 10.1111 'International Tables Vol C Tables 4.2.6.8 and 6.1.1.4'
Cl Cl 0.1484 0.1585 'International Tables Vol C Tables 4.2.6.8 and 6.1.1.4'

loop_
_geom_angle_atom_site_label_1
_geom_angle_atom_site_label_2
_geom_angle_atom_site_label_3
_geom_angle
_geom_angle_site_symmetry_1
_geom_angle_site_symmetry_3
O5 Pb1 O6 52.9(4) . .
O5 Pb1 N1 88.4(5) . .
O6 Pb1 N1 79.3(4) . .
O5 Pb1 N2 81.2(4) . .
O6 Pb1 N2 121.4(4) . .
N1 Pb1 N2 63.3(4) . .
O5 Pb1 O8 122.0(4) . 1_455
O6 Pb1 O8 69.2(3) . 1_455
N1 Pb1 O8 78.7(4) . 1_455
N2 Pb1 O8 135.3(4) . 1_455
O5 Pb1 O4 104.1(4) . 1_554
O6 Pb1 O4 142.8(4) . 1_554
N1 Pb1 O4 133.9(4) . 1_554
N2 Pb1 O4 74.8(4) . 1_554
O8 Pb1 O4 125.3(3) 1_455 1_554
O5 Pb1 C30 26.9(4) . .
O6 Pb1 C30 26.0(4) . .
N1 Pb1 C30 84.4(4) . .
N2 Pb1 C30 103.1(4) . .
O8 Pb1 C30 95.2(4) 1_455 .
O4 Pb1 C30 125.0(4) 1_554 .
O11 Pb2 O12 50.0(4) . .
O11 Pb2 N3 90.6(5) . .
O12 Pb2 N3 75.2(4) . .
O11 Pb2 O3 120.6(4) . 1_655
O12 Pb2 O3 70.8(3) . 1_655
N3 Pb2 O3 77.2(4) . 1_655
O11 Pb2 O1 90.1(4) . 2_455
O12 Pb2 O1 74.4(3) . 2_455
N3 Pb2 O1 139.3(4) . 2_455
O3 Pb2 O1 67.6(3) 1_655 2_455
O11 Pb2 O4 166.7(5) . 1_655
O12 Pb2 O4 118.6(3) . 1_655
N3 Pb2 O4 78.8(4) . 1_655
O3 Pb2 O4 49.4(3) 1_655 1_655
O1 Pb2 O4 92.7(3) 2_455 1_655
O11 Pb2 N4 82.4(4) . .
O12 Pb2 N4 114.9(4) . .
N3 Pb2 N4 62.3(4) . .
O3 Pb2 N4 134.0(4) 1_655 .
O1 Pb2 N4 157.6(4) 2_455 .
O4 Pb2 N4 99.4(4) 1_655 .
O12 Pb3 O8 162.8(3) . 2
O12 Pb3 O3 71.4(3) . 1_655
O8 Pb3 O3 91.8(3) 2 1_655
O12 Pb3 O2 76.2(4) . 2_455
O8 Pb3 O2 109.0(4) 2 2_455
O3 Pb3 O2 114.9(3) 1_655 2_455
O12 Pb3 O1 76.3(4) . 2_455
O8 Pb3 O1 94.4(4) 2 2_455
O3 Pb3 O1 68.6(3) 1_655 2_455
O2 Pb3 O1 49.4(3) 2_455 2_455
O12 Pb3 O10 91.1(6) . .
O8 Pb3 O10 87.4(6) 2 .
O3 Pb3 O10 73.3(5) 1_655 .
O2 Pb3 O10 160.7(5) 2_455 .
O1 Pb3 O10 141.9(5) 2_455 .
O12 Pb3 O9 91.6(6) . .
O8 Pb3 O9 99.9(6) 2 .
O3 Pb3 O9 118.4(4) 1_655 .
O2 Pb3 O9 117.4(4) 2_455 .
O1 Pb3 O9 163.6(5) 2_455 .
O10 Pb3 O9 47.6(5) . .
C1 O1 Pb3 90.6(9) . 2_454
C1 O1 Pb2 121.6(10) . 2_454
Pb3 O1 Pb2 91.8(4) 2_454 2_454
C1 O2 Pb3 92.7(9) . 2_454
C9 O3 Pb2 96.0(7) . 1_455
C9 O3 Pb3 159.7(8) . 1_455
Pb2 O3 Pb3 94.8(3) 1_455 1_455
C9 O4 Pb2 91.6(8) . 1_455
C9 O4 Pb1 156.5(10) . 1_556
Pb2 O4 Pb1 90.8(3) 1_455 1_556
C30 O5 Pb1 92.8(9) . .
C30 O6 Pb1 92.3(10) . .
C28 O8 Pb3 139.7(9) . 2_554
C28 O8 Pb1 96.5(9) . 1_655
Pb3 O8 Pb1 92.3(3) 2_554 1_655
C29 O9 Pb3 94.2(11) . .
C29 O10 Pb3 95.0(11) . .
C15 O11 Pb2 94.8(9) . .
C15 O12 Pb3 130.4(9) . .
C15 O12 Pb2 92.1(9) . .
Pb3 O12 Pb2 97.9(3) . .
C54 N1 C50 117.6(15) . .
C54 N1 Pb1 120.3(11) . .
C50 N1 Pb1 122.0(11) . .
C48 N2 C49 121.5(14) . .
C48 N2 Pb1 123.2(12) . .
C49 N2 Pb1 115.2(9) . .
C37 N3 C33 119.6(17) . .
C37 N3 Pb2 120.6(12) . .
C33 N3 Pb2 119.5(12) . .
C42 N4 C38 119.7(15) . .
C42 N4 Pb2 122.5(12) . .
C38 N4 Pb2 117.8(11) . .
C61 N5 C58 117.4(17) . .
C66 N6 C62 112(2) . .
O2 C1 O1 125.8(15) . .
O2 C1 C7 118.2(12) . .
O1 C1 C7 115.9(12) . .
C11 C2 C10 117.5(13) . .
C11 C2 C3 119.8(12) . .
C10 C2 C3 122.7(13) . .
C8 C3 C5 120.0(12) . .
C8 C3 C2 123.3(12) . .
C5 C3 C2 116.6(11) . .
C6 C4 C7 114.0(12) . .
C6 C4 H4A 123.0 . .
C7 C4 H4A 123.0 . .
C7 C5 C3 117.8(12) . .
C7 C5 H5A 121.1 . .
C3 C5 H5A 121.1 . .
O4 C9 O3 122.7(12) . .
O4 C9 C6 117.0(12) . .
O3 C9 C6 120.4(11) . .
C8 C6 C4 123.6(12) . .
C8 C6 C9 119.7(12) . .
C4 C6 C9 116.3(11) . .
C5 C7 C4 122.9(13) . .
C5 C7 C1 117.3(11) . .
C4 C7 C1 119.5(11) . .
C3 C8 C6 121.4(13) . .
C3 C8 H8A 119.3 . .
C6 C8 H8A 119.3 . .
C12 C10 C2 120.1(15) . .
C12 C10 H10A 119.9 . .
C2 C10 H10A 119.9 . .
C13 C11 C2 120.3(15) . .
C13 C11 H11A 119.9 . .
C2 C11 H11A 119.9 . .
C14 C12 C10 121.5(13) . .
C14 C12 H12A 119.3 . .
C10 C12 H12A 119.3 . .
C14 C13 C11 123.7(16) . .
C14 C13 H13A 118.2 . .
C11 C13 H13A 118.2 . .
C13 C14 C12 116.9(14) . .
C13 C14 C15 120.4(14) . .
C12 C14 C15 122.7(13) . .
O11 C15 O12 121.9(12) . .
O11 C15 C14 120.5(13) . .
O12 C15 C14 117.5(13) . .
C17 C16 C21 119.1(14) . .
C17 C16 C29 120.9(13) . .
C21 C16 C29 120.0(12) . .
C16 C17 C18 118.8(13) . .
C16 C17 H17A 120.6 . .
C18 C17 H17A 120.6 . .
C19 C18 C17 118.4(12) . .
C19 C18 C28 119.6(13) . .
C17 C18 C28 121.9(11) . .
C20 C19 C18 123.7(14) . .
C20 C19 H19A 118.2 . .
C18 C19 H19A 118.1 . .
C26 C27 C22 122.2(15) . .
C26 C27 H27A 118.9 . .
C22 C27 H27A 118.9 . .
C19 C20 C21 117.7(13) . .
C19 C20 C22 122.2(14) . .
C21 C20 C22 120.0(13) . .
C20 C21 C16 122.0(14) . .
C20 C21 H21A 119.0 . .
C16 C21 H21A 119.0 . .
C23 C22 C27 117.0(13) . .
C23 C22 C20 122.3(15) . .
C27 C22 C20 120.6(14) . .
C22 C23 C24 119.6(15) . .
C22 C23 H23A 120.2 . .
C24 C23 H23A 120.2 . .
C25 C24 C23 120.7(15) . .
C25 C24 H24A 119.6 . .
C23 C24 H24A 119.6 . .
C24 C25 C26 122.1(15) . .
C24 C25 C30 120.1(15) . .
C26 C25 C30 117.8(15) . .
C27 C26 C25 117.9(17) . .
C27 C26 H26A 121.1 . .
C25 C26 H26A 121.0 . .
O7 C28 O8 125.5(14) . .
O7 C28 C18 119.4(13) . .
O8 C28 C18 115.1(13) . .
O9 C29 O10 122.7(17) . .
O9 C29 C16 119.1(14) . .
O10 C29 C16 117.2(14) . .
O6 C30 O5 121.7(14) . .
O6 C30 C25 119.5(15) . .
O5 C30 C25 118.6(14) . .
O6 C30 Pb1 61.7(9) . .
O5 C30 Pb1 60.3(8) . .
C25 C30 Pb1 171.5(11) . .
C39 C31 C32 121(2) . .
C39 C31 H31A 119.3 . .
C32 C31 H31A 119.4 . .
C36 C32 C31 122(3) . .
C36 C32 H32A 119.0 . .
C31 C32 H32A 119.0 . .
N3 C33 C34 127(2) . .
N3 C33 H33A 116.5 . .
C34 C33 H33A 116.5 . .
C33 C34 C35 116(2) . .
C33 C34 H34A 121.9 . .
C35 C34 H34A 121.9 . .
C34 C35 C36 118(2) . .
C34 C35 H35A 121.0 . .
C36 C35 H35A 121.0 . .
C35 C36 C32 122(3) . .
C35 C36 C37 123(2) . .
C32 C36 C37 115(3) . .
N3 C37 C38 121.4(16) . .
N3 C37 C36 116.1(19) . .
C38 C37 C36 122.5(16) . .
N4 C38 C39 120(2) . .
N4 C38 C37 117.9(13) . .
C39 C38 C37 122(2) . .
C40 C39 C31 123(2) . .
C40 C39 C38 119(2) . .
C31 C39 C38 118(3) . .
C41 C40 C39 121(2) . .
C41 C40 H40A 119.6 . .
C39 C40 H40A 119.7 . .
C40 C41 C42 122(2) . .
C40 C41 H41A 119.1 . .
C42 C41 H41A 119.1 . .
N4 C42 C41 118(2) . .
N4 C42 H42A 121.0 . .
C41 C42 H42A 121.0 . .
C47 C43 C51 117.8(16) . .
C47 C43 H43A 121.1 . .
C51 C43 H43A 121.1 . .
C45 C44 C49 120.3(16) . .
C45 C44 C47 123.6(16) . .
C49 C44 C47 116.2(16) . .
C44 C45 C46 121.9(15) . .
C44 C45 H45A 119.1 . .
C46 C45 H45A 119.1 . .
C45 C46 C48 115.6(17) . .
C45 C46 H46A 122.2 . .
C48 C46 H46A 122.2 . .
C43 C47 C44 124.0(15) . .
C43 C47 H47A 118.0 . .
C44 C47 H47A 118.0 . .
N2 C48 C46 123.0(18) . .
N2 C48 H48A 118.5 . .
C46 C48 H48A 118.5 . .
N2 C49 C50 122.9(14) . .
N2 C49 C44 117.7(15) . .
C50 C49 C44 119.3(15) . .
N1 C50 C51 123.0(17) . .
N1 C50 C49 116.6(15) . .
C51 C50 C49 120.4(16) . .
C52 C51 C50 116.1(16) . .
C52 C51 C43 121.8(16) . .
C50 C51 C43 122.1(16) . .
C51 C52 C53 122.4(16) . .
C51 C52 H52A 118.8 . .
C53 C52 H52A 118.8 . .
C54 C53 C52 113.9(16) . .
C54 C53 H53A 123.0 . .
C52 C53 H53A 123.0 . .
N1 C54 C53 126.9(18) . .
N1 C54 H54A 116.5 . .
C53 C54 H54A 116.6 . .
C56 C55 C63 122.6(19) . .
C56 C55 H55A 118.7 . .
C63 C55 H55A 118.7 . .
C57 C56 C55 119.3(17) . .
C57 C56 H56A 120.3 . .
C55 C56 H56A 120.3 . .
C59 C57 C56 120.3(18) . .
C59 C57 C58 116.3(19) . .
C56 C57 C58 123.2(17) . .
N5 C58 C57 123.5(16) . .
N5 C58 C62 120.5(16) . .
C57 C58 C62 115.9(17) . .
C57 C59 C60 119(2) . .
C57 C59 H59A 120.4 . .
C60 C59 H59A 120.4 . .
C61 C60 C59 120(2) . .
C61 C60 H60A 119.8 . .
C59 C60 H60A 119.8 . .
N5 C61 C60 123(2) . .
N5 C61 H61A 118.6 . .
C60 C61 H61A 118.6 . .
N6 C62 C63 125.5(18) . .
N6 C62 C58 114.5(17) . .
C63 C62 C58 120.0(16) . .
C55 C63 C62 118.8(19) . .
C55 C63 C65 125(2) . .
C62 C63 C65 116(2) . .
C65 C64 C66 121(2) . .
C65 C64 H64A 119.4 . .
C66 C64 H64A 119.4 . .
C64 C65 C63 121(2) . .
C64 C65 H65A 119.5 . .
C63 C65 H65A 119.4 . .
C64 C66 N6 124(2) . .
C64 C66 H66A 117.8 . .
N6 C66 H66A 117.8 . .

loop_
_geom_bond_atom_site_label_1
_geom_bond_atom_site_label_2
_geom_bond_distance
_geom_bond_site_symmetry_2
Pb1 O5 2.479(10) .
Pb1 O6 2.511(12) .
Pb1 N1 2.553(12) .
Pb1 N2 2.691(13) .
Pb1 O8 2.696(11) 1_455
Pb1 O4 2.750(11) 1_554
Pb1 C30 2.850(16) .
Pb2 O11 2.563(11) .
Pb2 O12 2.568(11) .
Pb2 N3 2.604(13) .
Pb2 O3 2.609(9) 1_655
Pb2 O1 2.711(11) 2_455
Pb2 O4 2.709(11) 1_655
Pb2 N4 2.737(14) .
Pb3 O12 2.528(10) .
Pb3 O8 2.539(10) 2
Pb3 O3 2.611(8) 1_655
Pb3 O2 2.616(12) 2_455
Pb3 O1 2.641(12) 2_455
Pb3 O10 2.639(16) .
Pb3 O9 2.666(18) .
O1 C1 1.254(17) .
O1 Pb3 2.641(12) 2_454
O1 Pb2 2.711(11) 2_454
O2 C1 1.215(17) .
O2 Pb3 2.616(12) 2_454
O3 C9 1.274(15) .
O3 Pb2 2.609(9) 1_455
O3 Pb3 2.611(8) 1_455
O4 C9 1.263(17) .
O4 Pb2 2.709(11) 1_455
O4 Pb1 2.750(11) 1_556
O5 C30 1.29(2) .
O6 C30 1.250(18) .
O7 C28 1.194(18) .
O8 C28 1.302(17) .
O8 Pb3 2.539(10) 2_554
O8 Pb1 2.696(11) 1_655
O9 C29 1.21(2) .
O10 C29 1.23(2) .
O11 C15 1.190(19) .
O12 C15 1.289(16) .
N1 C54 1.26(2) .
N1 C50 1.380(19) .
N2 C48 1.35(2) .
N2 C49 1.35(2) .
N3 C37 1.36(2) .
N3 C33 1.37(2) .
N4 C42 1.32(2) .
N4 C38 1.35(2) .
N5 C61 1.31(2) .
N5 C58 1.40(2) .
N6 C66 1.39(3) .
N6 C62 1.39(2) .
C1 C7 1.57(2) .
C2 C11 1.39(2) .
C2 C10 1.419(18) .
C2 C3 1.505(17) .
C3 C8 1.335(17) .
C3 C5 1.405(18) .
C4 C6 1.395(19) .
C4 C7 1.417(17) .
C4 H4A 0.9300 .
C5 C7 1.394(18) .
C5 H5A 0.9300 .
C9 C6 1.545(16) .
C6 C8 1.350(17) .
C8 H8A 0.9300 .
C10 C12 1.40(2) .
C10 H10A 0.9300 .
C11 C13 1.38(2) .
C11 H11A 0.9300 .
C12 C14 1.40(2) .
C12 H12A 0.9300 .
C13 C14 1.37(2) .
C13 H13A 0.9300 .
C14 C15 1.501(18) .
C16 C17 1.348(19) .
C16 C21 1.418(19) .
C16 C29 1.54(2) .
C17 C18 1.41(2) .
C17 H17A 0.9300 .
C18 C19 1.381(17) .
C18 C28 1.573(19) .
C19 C20 1.318(18) .
C19 H19A 0.9300 .
C27 C26 1.35(2) .
C27 C22 1.46(2) .
C27 H27A 0.9300 .
C20 C21 1.36(2) .
C20 C22 1.503(17) .
C21 H21A 0.9300 .
C22 C23 1.42(2) .
C23 C24 1.43(2) .
C23 H23A 0.9300 .
C24 C25 1.31(2) .
C24 H24A 0.9300 .
C25 C26 1.47(2) .
C25 C30 1.51(2) .
C26 H26A 0.9300 .
C31 C39 1.43(4) .
C31 C32 1.46(4) .
C31 H31A 0.9300 .
C32 C36 1.43(3) .
C32 H32A 0.9300 .
C33 C34 1.38(3) .
C33 H33A 0.9300 .
C34 C35 1.42(4) .
C34 H34A 0.9300 .
C35 C36 1.41(3) .
C35 H35A 0.9300 .
C36 C37 1.47(3) .
C37 C38 1.42(3) .
C38 C39 1.41(2) .
C39 C40 1.30(4) .
C40 C41 1.31(4) .
C40 H40A 0.9300 .
C41 C42 1.42(3) .
C41 H41A 0.9300 .
C42 H42A 0.9300 .
C43 C47 1.34(3) .
C43 C51 1.41(2) .
C43 H43A 0.9300 .
C44 C45 1.36(3) .
C44 C49 1.44(2) .
C44 C47 1.46(3) .
C45 C46 1.39(3) .
C45 H45A 0.9300 .
C46 C48 1.42(2) .
C46 H46A 0.9300 .
C47 H47A 0.9300 .
C48 H48A 0.9300 .
C49 C50 1.40(2) .
C50 C51 1.39(2) .
C51 C52 1.37(3) .
C52 C53 1.42(3) .
C52 H52A 0.9300 .
C53 C54 1.40(2) .
C53 H53A 0.9300 .
C54 H54A 0.9300 .
C55 C56 1.39(3) .
C55 C63 1.39(3) .
C55 H55A 0.9300 .
C56 C57 1.37(3) .
C56 H56A 0.9300 .
C57 C59 1.36(2) .
C57 C58 1.41(2) .
C58 C62 1.49(2) .
C59 C60 1.43(3) .
C59 H59A 0.9300 .
C60 C61 1.34(3) .
C60 H60A 0.9300 .
C61 H61A 0.9300 .
C62 C63 1.40(3) .
C63 C65 1.42(3) .
C64 C65 1.28(3) .
C64 C66 1.39(4) .
C64 H64A 0.9300 .
C65 H65A 0.9300 .
C66 H66A 0.9300 .

loop_
_geom_torsion_atom_site_label_1
_geom_torsion_atom_site_label_2
_geom_torsion_atom_site_label_3
_geom_torsion_atom_site_label_4
_geom_torsion
_geom_torsion_site_symmetry_1
O6 Pb1 O5 C30 -2.9(9) .
N1 Pb1 O5 C30 -80.8(11) .
N2 Pb1 O5 C30 -144.0(11) .
O8 Pb1 O5 C30 -5.2(12) 1_455
O4 Pb1 O5 C30 144.2(10) 1_554
O5 Pb1 O6 C30 3.0(9) .
N1 Pb1 O6 C30 99.1(10) .
N2 Pb1 O6 C30 49.7(11) .
O8 Pb1 O6 C30 -179.0(10) 1_455
O4 Pb1 O6 C30 -57.5(12) 1_554
O12 Pb3 O9 C29 -86.4(15) .
O8 Pb3 O9 C29 80.8(15) 2
O3 Pb3 O9 C29 -16.7(17) 1_655
O2 Pb3 O9 C29 -161.7(13) 2_455
O1 Pb3 O9 C29 -128.5(14) 2_455
O10 Pb3 O9 C29 3.6(13) .
O12 Pb3 O10 C29 87.7(15) .
O8 Pb3 O10 C29 -109.4(15) 2
O3 Pb3 O10 C29 157.9(17) 1_655
O2 Pb3 O10 C29 40(3) 2_455
O1 Pb3 O10 C29 156.7(12) 2_455
O9 Pb3 O10 C29 -3.5(13) .
O12 Pb2 O11 C15 -6.5(10) .
N3 Pb2 O11 C15 -76.4(12) .
O3 Pb2 O11 C15 -0.9(13) 1_655
O1 Pb2 O11 C15 62.9(11) 2_455
O4 Pb2 O11 C15 -40(2) 1_655
N4 Pb2 O11 C15 -138.3(12) .
O8 Pb3 O12 C15 124.3(14) 2
O3 Pb3 O12 C15 137.1(13) 1_655
O2 Pb3 O12 C15 14.4(12) 2_455
O1 Pb3 O12 C15 65.4(12) 2_455
O10 Pb3 O12 C15 -151.0(13) .
O9 Pb3 O12 C15 -103.4(13) .
O8 Pb3 O12 Pb2 24.8(14) 2
O3 Pb3 O12 Pb2 37.5(3) 1_655
O2 Pb3 O12 Pb2 -85.2(4) 2_455
O1 Pb3 O12 Pb2 -34.2(3) 2_455
O10 Pb3 O12 Pb2 109.4(4) .
O9 Pb3 O12 Pb2 157.0(4) .
O11 Pb2 O12 C15 6.0(9) .
N3 Pb2 O12 C15 109.7(9) .
O3 Pb2 O12 C15 -169.0(9) 1_655
O1 Pb2 O12 C15 -97.8(8) 2_455
O4 Pb2 O12 C15 177.7(8) 1_655
N4 Pb2 O12 C15 60.5(9) .
O11 Pb2 O12 Pb3 137.2(6) .
N3 Pb2 O12 Pb3 -119.1(4) .
O3 Pb2 O12 Pb3 -37.7(3) 1_655
O1 Pb2 O12 Pb3 33.5(3) 2_455
O4 Pb2 O12 Pb3 -51.0(5) 1_655
N4 Pb2 O12 Pb3 -168.2(4) .
O5 Pb1 N1 C54 98.4(14) .
O6 Pb1 N1 C54 45.9(13) .
N2 Pb1 N1 C54 179.4(15) .
O8 Pb1 N1 C54 -24.8(13) 1_455
O4 Pb1 N1 C54 -153.5(12) 1_554
C30 Pb1 N1 C54 71.7(14) .
O5 Pb1 N1 C50 -82.5(12) .
O6 Pb1 N1 C50 -134.9(12) .
N2 Pb1 N1 C50 -1.4(11) .
O8 Pb1 N1 C50 154.4(13) 1_455
O4 Pb1 N1 C50 25.6(14) 1_554
C30 Pb1 N1 C50 -109.1(12) .
O5 Pb1 N2 C48 -82.4(13) .
O6 Pb1 N2 C48 -118.3(12) .
N1 Pb1 N2 C48 -175.0(13) .
O8 Pb1 N2 C48 150.2(11) 1_455
O4 Pb1 N2 C48 24.9(12) 1_554
C30 Pb1 N2 C48 -98.3(12) .
O5 Pb1 N2 C49 94.0(11) .
O6 Pb1 N2 C49 58.1(11) .
N1 Pb1 N2 C49 1.4(10) .
O8 Pb1 N2 C49 -33.4(12) 1_455
O4 Pb1 N2 C49 -158.7(11) 1_554
C30 Pb1 N2 C49 78.1(11) .
O11 Pb2 N3 C37 -82.5(12) .
O12 Pb2 N3 C37 -130.6(12) .
O3 Pb2 N3 C37 156.2(12) 1_655
O1 Pb2 N3 C37 -173.5(11) 2_455
O4 Pb2 N3 C37 105.6(12) 1_655
N4 Pb2 N3 C37 -1.4(11) .
O11 Pb2 N3 C33 103.5(13) .
O12 Pb2 N3 C33 55.4(13) .
O3 Pb2 N3 C33 -17.8(13) 1_655
O1 Pb2 N3 C33 12.6(16) 2_455
O4 Pb2 N3 C33 -68.4(13) 1_655
N4 Pb2 N3 C33 -175.4(14) .
O11 Pb2 N4 C42 -83.3(13) .
O12 Pb2 N4 C42 -122.3(13) .
N3 Pb2 N4 C42 -178.0(14) .
O3 Pb2 N4 C42 150.8(12) 1_655
O1 Pb2 N4 C42 -12(2) 2_455
O4 Pb2 N4 C42 110.1(13) 1_655
O11 Pb2 N4 C38 94.4(12) .
O12 Pb2 N4 C38 55.4(12) .
N3 Pb2 N4 C38 -0.3(10) .
O3 Pb2 N4 C38 -31.5(13) 1_655
O1 Pb2 N4 C38 165.9(10) 2_455
O4 Pb2 N4 C38 -72.3(11) 1_655
Pb3 O2 C1 O1 -13.1(17) 2_454
Pb3 O2 C1 C7 163.5(10) 2_454
Pb3 O1 C1 O2 13.0(16) 2_454
Pb2 O1 C1 O2 -79.5(18) 2_454
Pb3 O1 C1 C7 -163.7(10) 2_454
Pb2 O1 C1 C7 103.8(12) 2_454
C11 C2 C3 C8 8(2) .
C10 C2 C3 C8 -171.2(14) .
C11 C2 C3 C5 -166.5(14) .
C10 C2 C3 C5 14(2) .
C8 C3 C5 C7 4.6(19) .
C2 C3 C5 C7 179.8(11) .
Pb2 O4 C9 O3 6.4(14) 1_455
Pb1 O4 C9 O3 -89(3) 1_556
Pb2 O4 C9 C6 -172.5(10) 1_455
Pb1 O4 C9 C6 92(2) 1_556
Pb2 O3 C9 O4 -6.6(14) 1_455
Pb3 O3 C9 O4 115(2) 1_455
Pb2 O3 C9 C6 172.2(10) 1_455
Pb3 O3 C9 C6 -66(3) 1_455
C7 C4 C6 C8 -3.7(19) .
C7 C4 C6 C9 -176.6(10) .
O4 C9 C6 C8 -10.6(19) .
O3 C9 C6 C8 170.6(12) .
O4 C9 C6 C4 162.7(12) .
O3 C9 C6 C4 -16.2(18) .
C3 C5 C7 C4 -3.2(18) .
C3 C5 C7 C1 -176.7(11) .
C6 C4 C7 C5 2.6(18) .
C6 C4 C7 C1 176.0(11) .
O2 C1 C7 C5 17.8(18) .
O1 C1 C7 C5 -165.3(12) .
O2 C1 C7 C4 -156.0(13) .
O1 C1 C7 C4 21.0(18) .
C5 C3 C8 C6 -5.8(19) .
C2 C3 C8 C6 179.4(11) .
C4 C6 C8 C3 5(2) .
C9 C6 C8 C3 178.2(11) .
C11 C2 C10 C12 0(2) .
C3 C2 C10 C12 179.4(14) .
C10 C2 C11 C13 -2(3) .
C3 C2 C11 C13 178.1(16) .
C2 C10 C12 C14 3(3) .
C2 C11 C13 C14 3(3) .
C11 C13 C14 C12 0(3) .
C11 C13 C14 C15 178.5(17) .
C10 C12 C14 C13 -2(2) .
C10 C12 C14 C15 178.9(15) .
Pb2 O11 C15 O12 11.7(17) .
Pb2 O11 C15 C14 -173.3(12) .
Pb3 O12 C15 O11 -113.8(15) .
Pb2 O12 C15 O11 -11.6(17) .
Pb3 O12 C15 C14 71.0(17) .
Pb2 O12 C15 C14 173.2(11) .
C13 C14 C15 O11 1(2) .
C12 C14 C15 O11 -179.9(16) .
C13 C14 C15 O12 176.7(15) .
C12 C14 C15 O12 -5(2) .
C21 C16 C17 C18 1(2) .
C29 C16 C17 C18 -179.0(13) .
C16 C17 C18 C19 -5(2) .
C16 C17 C18 C28 177.6(12) .
C17 C18 C19 C20 7(2) .
C28 C18 C19 C20 -175.8(13) .
C18 C19 C20 C21 -4(2) .
C18 C19 C20 C22 179.9(13) .
C19 C20 C21 C16 0(2) .
C22 C20 C21 C16 175.8(12) .
C17 C16 C21 C20 1(2) .
C29 C16 C21 C20 -178.2(13) .
C26 C27 C22 C23 -2(2) .
C26 C27 C22 C20 176.4(16) .
C19 C20 C22 C23 159.2(15) .
C21 C20 C22 C23 -16(2) .
C19 C20 C22 C27 -19(2) .
C21 C20 C22 C27 165.4(14) .
C27 C22 C23 C24 -1(2) .
C20 C22 C23 C24 -179.6(14) .
C22 C23 C24 C25 6(3) .
C23 C24 C25 C26 -7(3) .
C23 C24 C25 C30 175.2(14) .
C22 C27 C26 C25 1(3) .
C24 C25 C26 C27 4(3) .
C30 C25 C26 C27 -178.5(16) .
Pb3 O8 C28 O7 107.6(17) 2_554
Pb1 O8 C28 O7 6.3(16) 1_655
Pb3 O8 C28 C18 -74.1(18) 2_554
Pb1 O8 C28 C18 -175.5(9) 1_655
C19 C18 C28 O7 -6(2) .
C17 C18 C28 O7 171.0(14) .
C19 C18 C28 O8 175.6(12) .
C17 C18 C28 O8 -7.4(19) .
Pb3 O9 C29 O10 -7(3) .
Pb3 O9 C29 C16 161.8(12) .
Pb3 O10 C29 O9 7(3) .
Pb3 O10 C29 C16 -161.9(11) .
C17 C16 C29 O9 169.9(19) .
C21 C16 C29 O9 -10(2) .
C17 C16 C29 O10 -21(3) .
C21 C16 C29 O10 158.7(19) .
Pb1 O6 C30 O5 -5.5(17) .
Pb1 O6 C30 C25 170.4(13) .
Pb1 O5 C30 O6 5.6(18) .
Pb1 O5 C30 C25 -170.3(12) .
C24 C25 C30 O6 13(2) .
C26 C25 C30 O6 -164.5(17) .
C24 C25 C30 O5 -171.0(16) .
C26 C25 C30 O5 12(2) .
C24 C25 C30 Pb1 109(8) .
C26 C25 C30 Pb1 -69(8) .
O5 Pb1 C30 O6 -174.6(17) .
N1 Pb1 C30 O6 -77.1(10) .
N2 Pb1 C30 O6 -138.0(9) .
O8 Pb1 C30 O6 0.9(10) 1_455
O4 Pb1 C30 O6 141.5(9) 1_554
O6 Pb1 C30 O5 174.6(17) .
N1 Pb1 C30 O5 97.5(11) .
N2 Pb1 C30 O5 36.6(11) .
O8 Pb1 C30 O5 175.5(11) 1_455
O4 Pb1 C30 O5 -43.9(12) 1_554
O5 Pb1 C30 C25 85(8) .
O6 Pb1 C30 C25 -100(8) .
N1 Pb1 C30 C25 -177(8) .
N2 Pb1 C30 C25 122(8) .
O8 Pb1 C30 C25 -99(8) 1_455
O4 Pb1 C30 C25 41(8) 1_554
C39 C31 C32 C36 -1(3) .
C37 N3 C33 C34 -3(3) .
Pb2 N3 C33 C34 170.9(18) .
N3 C33 C34 C35 4(4) .
C33 C34 C35 C36 -2(4) .
C34 C35 C36 C32 178(2) .
C34 C35 C36 C37 -2(4) .
C31 C32 C36 C35 177(2) .
C31 C32 C36 C37 -2(3) .
C33 N3 C37 C38 177.1(16) .
Pb2 N3 C37 C38 3(2) .
C33 N3 C37 C36 -1(2) .
Pb2 N3 C37 C36 -175.0(12) .
C35 C36 C37 N3 4(3) .
C32 C36 C37 N3 -176.9(16) .
C35 C36 C37 C38 -175(2) .
C32 C36 C37 C38 5(3) .
C42 N4 C38 C39 -1(2) .
Pb2 N4 C38 C39 -178.9(12) .
C42 N4 C38 C37 179.7(16) .
Pb2 N4 C38 C37 1.9(18) .
N3 C37 C38 N4 -3(2) .
C36 C37 C38 N4 174.7(16) .
N3 C37 C38 C39 177.4(15) .
C36 C37 C38 C39 -5(3) .
C32 C31 C39 C40 -180(2) .
C32 C31 C39 C38 2(3) .
N4 C38 C39 C40 3(3) .
C37 C38 C39 C40 -177.6(17) .
N4 C38 C39 C31 -178.1(15) .
C37 C38 C39 C31 1(3) .
C31 C39 C40 C41 177.7(19) .
C38 C39 C40 C41 -4(3) .
C39 C40 C41 C42 2(3) .
C38 N4 C42 C41 0(2) .
Pb2 N4 C42 C41 177.2(12) .
C40 C41 C42 N4 0(3) .
C49 C44 C45 C46 1(3) .
C47 C44 C45 C46 -179.4(15) .
C44 C45 C46 C48 -2(2) .
C51 C43 C47 C44 2(3) .
C45 C44 C47 C43 177.4(17) .
C49 C44 C47 C43 -3(2) .
C49 N2 C48 C46 1(2) .
Pb1 N2 C48 C46 177.0(11) .
C45 C46 C48 N2 1(2) .
C48 N2 C49 C50 175.0(16) .
Pb1 N2 C49 C50 -1.5(19) .
C48 N2 C49 C44 -2(2) .
Pb1 N2 C49 C44 -178.0(10) .
C45 C44 C49 N2 1(2) .
C47 C44 C49 N2 -178.9(13) .
C45 C44 C49 C50 -176.1(16) .
C47 C44 C49 C50 4(2) .
C54 N1 C50 C51 2(3) .
Pb1 N1 C50 C51 -176.9(13) .
C54 N1 C50 C49 -179.5(15) .
Pb1 N1 C50 C49 1(2) .
N2 C49 C50 N1 0(2) .
C44 C49 C50 N1 176.7(13) .
N2 C49 C50 C51 178.4(15) .
C44 C49 C50 C51 -5(2) .
N1 C50 C51 C52 -1(3) .
C49 C50 C51 C52 -178.7(18) .
N1 C50 C51 C43 -177.8(16) .
C49 C50 C51 C43 4(3) .
C47 C43 C51 C52 -179.6(19) .
C47 C43 C51 C50 -3(3) .
C50 C51 C52 C53 -1(3) .
C43 C51 C52 C53 176.1(17) .
C51 C52 C53 C54 1(3) .
C50 N1 C54 C53 -3(3) .
Pb1 N1 C54 C53 176.6(15) .
C52 C53 C54 N1 1(3) .
C63 C55 C56 C57 2(3) .
C55 C56 C57 C59 180(2) .
C55 C56 C57 C58 -5(3) .
C61 N5 C58 C57 2(3) .
C61 N5 C58 C62 179(2) .
C59 C57 C58 N5 -1(3) .
C56 C57 C58 N5 -177(2) .
C59 C57 C58 C62 -178.7(18) .
C56 C57 C58 C62 6(3) .
C56 C57 C59 C60 173(2) .
C58 C57 C59 C60 -3(3) .
C57 C59 C60 C61 6(4) .
C58 N5 C61 C60 2(4) .
C59 C60 C61 N5 -6(5) .
C66 N6 C62 C63 4(3) .
C66 N6 C62 C58 -176(2) .
N5 C58 C62 N6 -2(3) .
C57 C58 C62 N6 175.2(17) .
N5 C58 C62 C63 178.1(19) .
C57 C58 C62 C63 -5(3) .
C56 C55 C63 C62 -1(3) .
C56 C55 C63 C65 -176(3) .
N6 C62 C63 C55 -178(2) .
C58 C62 C63 C55 2(3) .
N6 C62 C63 C65 -2(4) .
C58 C62 C63 C65 178(2) .
C66 C64 C65 C63 -2(7) .
C55 C63 C65 C64 176(3) .
C62 C63 C65 C64 1(5) .
C65 C64 C66 N6 5(7) .
C62 N6 C66 C64 -5(5) .
